data_1503837
loop_
_publ_author_name
'Chen, Jhih-Rong'
'Yang, Ding-Yah'

_publ_section_title
;
 Design and synthesis of an o-hydroxyphenyl-containing spiropyran
 thermochromic colorant.
;
_journal_issue 8
_journal_name_full 'Organic letters'
_journal_page_first 1769
_journal_page_last 1772
_journal_paper_doi 10.1021/ol900288j
_journal_volume 11
_journal_year 2009
_chemical_formula_moiety 'C32 H24 O4, C2 H3 N'
_chemical_formula_sum 'C34 H27 N O4'
_chemical_formula_weight 513.57
_space_group_IT_number 14
_symmetry_cell_setting monoclinic
_symmetry_Int_Tables_number 14
_symmetry_space_group_name_Hall '-P 2yn'
_symmetry_space_group_name_H-M 'P 1 21/n 1'
_atom_sites_solution_hydrogens geom
_atom_sites_solution_primary direct
_atom_sites_solution_secondary difmap
_audit_creation_method SHELXL-97
_cell_angle_alpha 90.00
_cell_angle_beta 97.593(2)
_cell_angle_gamma 90.00
_cell_formula_units_Z 4
_cell_length_a 10.8803(2)
_cell_length_b 8.7798(2)
_cell_length_c 29.8879(8)
_cell_measurement_reflns_used 6576
_cell_measurement_temperature 103(2)
_cell_measurement_theta_max 66.3481
_cell_measurement_theta_min 2.9815
_cell_volume 2830.06(11)
_computing_cell_refinement
;
CrysAlis RED, Oxford Diffraction Ltd.,
Version 1.171.32.29 (release 10-06-2008 CrysAlis171 .NET)
(compiled Jun 10 2008,16:49:55)
;
_computing_data_collection
;
CrysAlis CCD, Oxford Diffraction Ltd.,
Version 1.171.32.29 (release 10-06-2008 CrysAlis171 .NET)
(compiled Jun 10 2008,16:49:55)
;
_computing_data_reduction
;
CrysAlis RED, Oxford Diffraction Ltd.,
Version 1.171.32.29 (release 10-06-2008 CrysAlis171 .NET)
(compiled Jun 10 2008,16:49:55)
;
_computing_molecular_graphics 'Bruker SHELXTL'
_computing_publication_material 'Bruker SHELXTL'
_computing_structure_refinement 'SHELXL-97 (Sheldrick, 1997)'
_computing_structure_solution 'SHELXS-97 (Sheldrick, 1990)'
_diffrn_ambient_temperature 103(2)
_diffrn_measured_fraction_theta_full 0.974
_diffrn_measured_fraction_theta_max 0.974
_diffrn_measurement_device_type 'CrysAlis CCD, Oxford Diffraction Ltd.'
_diffrn_measurement_method 'CrysAlis CCD, Oxford Diffraction Ltd.'
_diffrn_radiation_monochromator graphite
_diffrn_radiation_probe x-ray
_diffrn_radiation_type CuK\a
_diffrn_radiation_wavelength 1.54184
_diffrn_reflns_av_R_equivalents 0.0233
_diffrn_reflns_av_sigmaI/netI 0.0254
_diffrn_reflns_limit_h_max 12
_diffrn_reflns_limit_h_min -12
_diffrn_reflns_limit_k_max 10
_diffrn_reflns_limit_k_min -7
_diffrn_reflns_limit_l_max 35
_diffrn_reflns_limit_l_min -35
_diffrn_reflns_number 12733
_diffrn_reflns_theta_full 66.43
_diffrn_reflns_theta_max 66.43
_diffrn_reflns_theta_min 2.98
_diffrn_source 'Enhance (Cu) X-ray Source'
_exptl_absorpt_coefficient_mu 0.631
_exptl_absorpt_correction_T_max 1.00000
_exptl_absorpt_correction_T_min 0.92188
_exptl_absorpt_correction_type multi-scan
_exptl_absorpt_process_details
;
CrysAlis RED, Oxford Diffraction Ltd.,
Version 1.171.32.29 (release 10-06-2008 CrysAlis171 .NET)
(compiled Jun 10 2008,16:49:55)
Empirical absorption correction using spherical harmonics,
 implemented in SCALE3 ABSPACK scaling algorithm.
;
_exptl_crystal_colour colorless
_exptl_crystal_density_diffrn 1.205
_exptl_crystal_density_method 'not measured'
_exptl_crystal_description parallelepiped
_exptl_crystal_F_000 1080
_exptl_crystal_size_max 0.40
_exptl_crystal_size_mid 0.20
_exptl_crystal_size_min 0.15
_platon_squeeze_details
;
;
_refine_diff_density_max 0.208
_refine_diff_density_min -0.187
_refine_diff_density_rms 0.038
_refine_ls_extinction_method none
_refine_ls_goodness_of_fit_ref 1.059
_refine_ls_hydrogen_treatment mixed
_refine_ls_matrix_type full
_refine_ls_number_parameters 368
_refine_ls_number_reflns 4858
_refine_ls_number_restraints 0
_refine_ls_restrained_S_all 1.059
_refine_ls_R_factor_all 0.0455
_refine_ls_R_factor_gt 0.0369
_refine_ls_shift/su_max 0.000
_refine_ls_shift/su_mean 0.000
_refine_ls_structure_factor_coef Fsqd
_refine_ls_weighting_details 'calc w=1/[\s^2^(Fo^2^)+(0.0750P)^2^+0.0000P] where P=(Fo^2^+2Fc^2^)/3'
_refine_ls_weighting_scheme calc
_refine_ls_wR_factor_gt 0.1058
_refine_ls_wR_factor_ref 0.1112
_reflns_number_gt 4032
_reflns_number_total 4858
_reflns_threshold_expression >2sigma(I)
_cod_data_source_file ol900288j_si_002.cif
_cod_data_source_block jr136
_cod_original_sg_symbol_H-M 'P 21/n'
_cod_database_code 1503837

loop_
_symmetry_equiv_pos_as_xyz
'x, y, z'
'-x+1/2, y+1/2, -z+1/2'
'-x, -y, -z'
'x-1/2, -y-1/2, z-1/2'

loop_
_atom_site_label
_atom_site_type_symbol
_atom_site_fract_x
_atom_site_fract_y
_atom_site_fract_z
_atom_site_U_iso_or_equiv
_atom_site_adp_type
_atom_site_occupancy
_atom_site_symmetry_multiplicity
_atom_site_calc_flag
_atom_site_refinement_flags
O1 O 0.74464(8) 0.80373(11) 0.13121(3) 0.0201(2) Uani 1 1 d .
O2 O 0.99108(8) 0.66348(11) 0.21405(3) 0.0210(2) Uani 1 1 d .
O3 O 1.13488(9) 1.07344(12) 0.19259(3) 0.0216(2) Uani 1 1 d .
O4 O 1.09618(14) 0.80564(15) 0.07829(4) 0.0458(4) Uani 1 1 d .
H4A H 1.107(3) 0.768(3) 0.0543(9) 0.072(8) Uiso 1 1 d .
C1 C 0.67397(13) 0.92373(17) 0.11352(5) 0.0206(3) Uani 1 1 d .
C2 C 0.71239(14) 0.9971(2) 0.07668(5) 0.0290(4) Uani 1 1 d .
H2A H 0.7892 0.9712 0.0668 0.035 Uiso 1 1 calc R
C3 C 0.63774(17) 1.1084(2) 0.05454(6) 0.0394(4) Uani 1 1 d .
H3A H 0.6633 1.1591 0.0293 0.047 Uiso 1 1 calc R
C4 C 0.52523(16) 1.1465(2) 0.06903(6) 0.0387(4) Uani 1 1 d .
H4B H 0.4736 1.2219 0.0534 0.046 Uiso 1 1 calc R
C5 C 0.48882(14) 1.0741(2) 0.10626(5) 0.0294(4) Uani 1 1 d .
H5A H 0.4122 1.1011 0.1161 0.035 Uiso 1 1 calc R
C6 C 0.56271(13) 0.96216(17) 0.12955(5) 0.0216(3) Uani 1 1 d .
C7 C 0.52824(12) 0.87782(16) 0.16836(5) 0.0196(3) Uani 1 1 d .
C8 C 0.40302(13) 0.90788(18) 0.18292(5) 0.0253(3) Uani 1 1 d .
H8A H 0.3927 0.8440 0.2091 0.038 Uiso 1 1 calc R
H8B H 0.3379 0.8837 0.1580 0.038 Uiso 1 1 calc R
H8C H 0.3970 1.0154 0.1911 0.038 Uiso 1 1 calc R
C9 C 0.60847(12) 0.77897(16) 0.18961(5) 0.0188(3) Uani 1 1 d .
H9A H 0.5830 0.7185 0.2131 0.023 Uiso 1 1 calc R
C10 C 0.73857(12) 0.75888(16) 0.17792(4) 0.0179(3) Uani 1 1 d .
C11 C 0.78198(12) 0.59554(16) 0.17979(4) 0.0181(3) Uani 1 1 d .
C12 C 0.70312(13) 0.47758(18) 0.16326(5) 0.0224(3) Uani 1 1 d .
H12A H 0.6191 0.5000 0.1524 0.027 Uiso 1 1 calc R
C13 C 0.74420(14) 0.32812(18) 0.16224(5) 0.0252(3) Uani 1 1 d .
H13A H 0.6890 0.2493 0.1508 0.030 Uiso 1 1 calc R
C14 C 0.86710(13) 0.29528(17) 0.17814(5) 0.0236(3) Uani 1 1 d .
H14A H 0.8963 0.1935 0.1773 0.028 Uiso 1 1 calc R
C15 C 0.94711(13) 0.40965(17) 0.19522(5) 0.0214(3) Uani 1 1 d .
H15A H 1.0308 0.3862 0.2064 0.026 Uiso 1 1 calc R
C16 C 0.90494(12) 0.55945(16) 0.19601(4) 0.0181(3) Uani 1 1 d .
C17 C 0.96573(12) 0.82592(16) 0.20667(5) 0.0186(3) Uani 1 1 d .
C18 C 0.82800(12) 0.85556(16) 0.21004(5) 0.0178(3) Uani 1 1 d .
H18A H 0.8125 0.8353 0.2414 0.021 Uiso 1 1 calc R
H18B H 0.8100 0.9645 0.2036 0.021 Uiso 1 1 calc R
C19 C 1.04911(12) 0.90253(16) 0.24439(5) 0.0192(3) Uani 1 1 d .
C20 C 1.05146(13) 0.85598(17) 0.28918(5) 0.0226(3) Uani 1 1 d .
H20A H 0.9969 0.7776 0.2962 0.027 Uiso 1 1 calc R
C21 C 1.13166(13) 0.92181(19) 0.32355(5) 0.0261(3) Uani 1 1 d .
H21A H 1.1315 0.8894 0.3539 0.031 Uiso 1 1 calc R
C22 C 1.21271(13) 1.03605(18) 0.31340(5) 0.0261(3) Uani 1 1 d .
H22A H 1.2686 1.0808 0.3368 0.031 Uiso 1 1 calc R
C23 C 1.21184(12) 1.08402(18) 0.26950(5) 0.0235(3) Uani 1 1 d .
H23A H 1.2670 1.1618 0.2625 0.028 Uiso 1 1 calc R
C24 C 1.12955(12) 1.01784(17) 0.23536(5) 0.0196(3) Uani 1 1 d .
C25 C 1.07962(12) 0.98668(16) 0.15673(5) 0.0195(3) Uani 1 1 d .
C26 C 1.00373(12) 0.87119(17) 0.16206(5) 0.0202(3) Uani 1 1 d .
H26A H 0.9717 0.8141 0.1361 0.024 Uiso 1 1 calc R
C27 C 1.11277(12) 1.04842(17) 0.11366(5) 0.0218(3) Uani 1 1 d .
C28 C 1.14021(13) 1.20305(18) 0.11066(5) 0.0255(3) Uani 1 1 d .
H28A H 1.1368 1.2664 0.1362 0.031 Uiso 1 1 calc R
C29 C 1.17227(15) 1.2664(2) 0.07147(5) 0.0310(4) Uani 1 1 d .
H29A H 1.1900 1.3721 0.0701 0.037 Uiso 1 1 calc R
C30 C 1.17838(15) 1.1744(2) 0.03410(5) 0.0338(4) Uani 1 1 d .
H30A H 1.2008 1.2169 0.0071 0.041 Uiso 1 1 calc R
C31 C 1.15192(16) 1.0218(2) 0.03620(5) 0.0329(4) Uani 1 1 d .
H31A H 1.1558 0.9594 0.0105 0.040 Uiso 1 1 calc R
C32 C 1.11944(14) 0.95732(19) 0.07560(5) 0.0284(4) Uani 1 1 d .
N N 1.12585(16) 0.6369(2) 0.00129(5) 0.0457(4) Uani 1 1 d .
C33 C 1.11919(15) 0.5693(2) -0.03133(6) 0.0324(4) Uani 1 1 d .
C34 C 1.1102(2) 0.4831(2) -0.07259(6) 0.0401(4) Uani 1 1 d .
H34A H 1.044(3) 0.420(4) -0.0742(10) 0.093(10) Uiso 1 1 d .
H34B H 1.182(3) 0.420(3) -0.0722(9) 0.071(8) Uiso 1 1 d .
H34C H 1.117(3) 0.543(4) -0.0963(11) 0.092(10) Uiso 1 1 d .

loop_
_atom_site_aniso_label
_atom_site_aniso_U_11
_atom_site_aniso_U_22
_atom_site_aniso_U_33
_atom_site_aniso_U_23
_atom_site_aniso_U_13
_atom_site_aniso_U_12
O1 0.0203(5) 0.0221(5) 0.0184(5) 0.0027(4) 0.0047(4) 0.0045(4)
O2 0.0172(5) 0.0139(5) 0.0309(5) -0.0026(4) 0.0002(4) 0.0010(4)
O3 0.0220(5) 0.0198(5) 0.0232(5) -0.0029(4) 0.0044(4) -0.0036(4)
O4 0.0781(10) 0.0304(7) 0.0357(7) -0.0135(6) 0.0328(7) -0.0165(6)
C1 0.0212(7) 0.0197(7) 0.0201(7) -0.0012(6) 0.0001(5) 0.0000(6)
C2 0.0286(7) 0.0333(9) 0.0262(8) 0.0051(7) 0.0072(6) 0.0041(7)
C3 0.0437(10) 0.0444(11) 0.0315(9) 0.0181(8) 0.0105(7) 0.0076(8)
C4 0.0368(9) 0.0401(11) 0.0387(9) 0.0174(8) 0.0030(7) 0.0133(8)
C5 0.0229(7) 0.0304(9) 0.0346(8) 0.0036(7) 0.0022(6) 0.0064(6)
C6 0.0203(7) 0.0203(8) 0.0237(7) -0.0017(6) 0.0008(5) -0.0010(6)
C7 0.0181(6) 0.0171(7) 0.0237(7) -0.0033(6) 0.0026(5) -0.0014(5)
C8 0.0204(7) 0.0243(8) 0.0322(8) -0.0011(6) 0.0074(6) 0.0013(6)
C9 0.0180(6) 0.0184(7) 0.0208(6) -0.0018(5) 0.0054(5) -0.0022(5)
C10 0.0177(6) 0.0192(7) 0.0174(6) 0.0010(5) 0.0043(5) 0.0002(5)
C11 0.0205(6) 0.0183(7) 0.0163(6) 0.0002(5) 0.0054(5) 0.0006(5)
C12 0.0190(6) 0.0247(8) 0.0242(7) -0.0017(6) 0.0050(5) -0.0013(6)
C13 0.0266(7) 0.0198(8) 0.0303(8) -0.0037(6) 0.0081(6) -0.0049(6)
C14 0.0284(7) 0.0156(7) 0.0284(7) 0.0002(6) 0.0097(6) 0.0015(6)
C15 0.0216(7) 0.0202(8) 0.0233(7) 0.0018(6) 0.0059(5) 0.0032(6)
C16 0.0201(6) 0.0167(7) 0.0186(6) -0.0008(5) 0.0067(5) -0.0006(5)
C17 0.0172(6) 0.0148(7) 0.0239(7) -0.0016(6) 0.0033(5) 0.0008(5)
C18 0.0185(6) 0.0145(7) 0.0211(6) 0.0008(5) 0.0054(5) 0.0021(5)
C19 0.0165(6) 0.0168(7) 0.0247(7) -0.0023(6) 0.0036(5) 0.0044(5)
C20 0.0206(7) 0.0207(8) 0.0270(7) -0.0002(6) 0.0051(5) 0.0017(6)
C21 0.0248(7) 0.0283(8) 0.0248(7) 0.0002(6) 0.0014(6) 0.0055(6)
C22 0.0203(7) 0.0279(9) 0.0284(8) -0.0064(6) -0.0032(6) 0.0014(6)
C23 0.0171(6) 0.0209(8) 0.0326(8) -0.0049(6) 0.0034(6) -0.0014(5)
C24 0.0171(6) 0.0178(7) 0.0242(7) -0.0022(6) 0.0045(5) 0.0044(5)
C25 0.0160(6) 0.0185(7) 0.0243(7) -0.0040(6) 0.0036(5) 0.0025(5)
C26 0.0173(6) 0.0224(8) 0.0216(7) -0.0060(6) 0.0052(5) 0.0003(5)
C27 0.0146(6) 0.0247(8) 0.0262(7) -0.0003(6) 0.0033(5) -0.0006(5)
C28 0.0224(7) 0.0258(8) 0.0284(8) 0.0003(6) 0.0040(6) 0.0004(6)
C29 0.0300(8) 0.0288(9) 0.0340(8) 0.0080(7) 0.0038(6) -0.0005(7)
C30 0.0324(8) 0.0430(11) 0.0266(8) 0.0097(7) 0.0060(6) -0.0015(7)
C31 0.0387(8) 0.0360(10) 0.0256(8) -0.0030(7) 0.0099(6) -0.0043(7)
C32 0.0301(8) 0.0280(9) 0.0289(8) -0.0037(7) 0.0103(6) -0.0054(6)
N 0.0580(10) 0.0464(10) 0.0355(8) -0.0136(8) 0.0166(7) -0.0055(8)
C33 0.0372(9) 0.0315(9) 0.0303(9) 0.0020(8) 0.0109(6) -0.0019(7)
C34 0.0552(12) 0.0379(11) 0.0297(9) -0.0057(8) 0.0145(8) -0.0075(9)

loop_
_atom_type_symbol
_atom_type_description
_atom_type_scat_dispersion_real
_atom_type_scat_dispersion_imag
_atom_type_scat_source
C C 0.0181 0.0091 'International Tables Vol C Tables 4.2.6.8 and 6.1.1.4'
H H 0.0000 0.0000 'International Tables Vol C Tables 4.2.6.8 and 6.1.1.4'
N N 0.0311 0.0180 'International Tables Vol C Tables 4.2.6.8 and 6.1.1.4'
O O 0.0492 0.0322 'International Tables Vol C Tables 4.2.6.8 and 6.1.1.4'

loop_
_geom_angle_atom_site_label_1
_geom_angle_atom_site_label_2
_geom_angle_atom_site_label_3
_geom_angle
C1 O1 C10 118.87(10)
C16 O2 C17 119.05(10)
C24 O3 C25 117.14(11)
C32 O4 H4A 107(2)
O1 C1 C2 116.84(12)
O1 C1 C6 121.34(12)
C2 C1 C6 121.62(14)
C3 C2 C1 119.26(14)
C3 C2 H2A 120.4
C1 C2 H2A 120.4
C2 C3 C4 120.43(15)
C2 C3 H3A 119.8
C4 C3 H3A 119.8
C5 C4 C3 119.77(15)
C5 C4 H4B 120.1
C3 C4 H4B 120.1
C4 C5 C6 121.13(14)
C4 C5 H5A 119.4
C6 C5 H5A 119.4
C5 C6 C1 117.77(13)
C5 C6 C7 124.01(13)
C1 C6 C7 118.16(13)
C9 C7 C6 119.11(12)
C9 C7 C8 122.49(13)
C6 C7 C8 118.39(12)
C7 C8 H8A 109.5
C7 C8 H8B 109.5
H8A C8 H8B 109.5
C7 C8 H8C 109.5
H8A C8 H8C 109.5
H8B C8 H8C 109.5
C7 C9 C10 122.72(12)
C7 C9 H9A 118.6
C10 C9 H9A 118.6
O1 C10 C11 103.78(10)
O1 C10 C9 110.56(11)
C11 C10 C9 113.59(11)
O1 C10 C18 110.17(11)
C11 C10 C18 109.52(11)
C9 C10 C18 109.10(11)
C12 C11 C16 118.09(13)
C12 C11 C10 121.23(12)
C16 C11 C10 120.59(12)
C13 C12 C11 121.71(13)
C13 C12 H12A 119.1
C11 C12 H12A 119.1
C14 C13 C12 119.15(14)
C14 C13 H13A 120.4
C12 C13 H13A 120.4
C15 C14 C13 120.44(14)
C15 C14 H14A 119.8
C13 C14 H14A 119.8
C14 C15 C16 119.94(13)
C14 C15 H15A 120.0
C16 C15 H15A 120.0
O2 C16 C15 115.27(12)
O2 C16 C11 124.06(13)
C15 C16 C11 120.66(13)
O2 C17 C26 108.87(11)
O2 C17 C19 103.83(11)
C26 C17 C19 109.67(11)
O2 C17 C18 108.72(11)
C26 C17 C18 113.49(11)
C19 C17 C18 111.77(11)
C10 C18 C17 114.18(11)
C10 C18 H18A 108.7
C17 C18 H18A 108.7
C10 C18 H18B 108.7
C17 C18 H18B 108.7
H18A C18 H18B 107.6
C24 C19 C20 117.87(13)
C24 C19 C17 120.83(13)
C20 C19 C17 121.25(13)
C21 C20 C19 121.29(14)
C21 C20 H20A 119.4
C19 C20 H20A 119.4
C20 C21 C22 119.58(14)
C20 C21 H21A 120.2
C22 C21 H21A 120.2
C23 C22 C21 120.15(14)
C23 C22 H22A 119.9
C21 C22 H22A 119.9
C22 C23 C24 119.56(14)
C22 C23 H23A 120.2
C24 C23 H23A 120.2
O3 C24 C19 122.96(12)
O3 C24 C23 115.50(13)
C19 C24 C23 121.53(13)
C26 C25 O3 122.62(13)
C26 C25 C27 127.44(13)
O3 C25 C27 109.86(12)
C25 C26 C17 123.81(13)
C25 C26 H26A 118.1
C17 C26 H26A 118.1
C28 C27 C32 117.98(13)
C28 C27 C25 119.30(13)
C32 C27 C25 122.71(14)
C29 C28 C27 121.73(15)
C29 C28 H28A 119.1
C27 C28 H28A 119.1
C28 C29 C30 119.50(16)
C28 C29 H29A 120.3
C30 C29 H29A 120.3
C31 C30 C29 119.90(14)
C31 C30 H30A 120.1
C29 C30 H30A 120.1
C30 C31 C32 120.87(15)
C30 C31 H31A 119.6
C32 C31 H31A 119.6
O4 C32 C31 121.19(14)
O4 C32 C27 118.78(13)
C31 C32 C27 120.02(15)
N C33 C34 179.7(2)
C33 C34 H34A 109(2)
C33 C34 H34B 109.4(16)
H34A C34 H34B 107(3)
C33 C34 H34C 111(2)
H34A C34 H34C 118(3)
H34B C34 H34C 102(2)

loop_
_geom_bond_atom_site_label_1
_geom_bond_atom_site_label_2
_geom_bond_distance
O1 C1 1.3687(18)
O1 C10 1.4603(16)
O2 C16 1.3675(17)
O2 C17 1.4638(17)
O3 C24 1.3769(17)
O3 C25 1.3857(17)
O4 C32 1.360(2)
O4 H4A 0.81(3)
C1 C2 1.387(2)
C1 C6 1.401(2)
C2 C3 1.382(2)
C2 H2A 0.9500
C3 C4 1.392(3)
C3 H3A 0.9500
C4 C5 1.384(2)
C4 H4B 0.9500
C5 C6 1.396(2)
C5 H5A 0.9500
C6 C7 1.466(2)
C7 C9 1.331(2)
C7 C8 1.5073(18)
C8 H8A 0.9800
C8 H8B 0.9800
C8 H8C 0.9800
C9 C10 1.5125(17)
C9 H9A 0.9500
C10 C11 1.509(2)
C10 C18 1.5302(19)
C11 C12 1.393(2)
C11 C16 1.3978(19)
C12 C13 1.388(2)
C12 H12A 0.9500
C13 C14 1.389(2)
C13 H13A 0.9500
C14 C15 1.382(2)
C14 H14A 0.9500
C15 C16 1.394(2)
C15 H15A 0.9500
C17 C26 1.5009(19)
C17 C19 1.5085(19)
C17 C18 1.5373(18)
C18 H18A 0.9900
C18 H18B 0.9900
C19 C24 1.388(2)
C19 C20 1.397(2)
C20 C21 1.383(2)
C20 H20A 0.9500
C21 C22 1.395(2)
C21 H21A 0.9500
C22 C23 1.377(2)
C22 H22A 0.9500
C23 C24 1.392(2)
C23 H23A 0.9500
C25 C26 1.330(2)
C25 C27 1.485(2)
C26 H26A 0.9500
C27 C28 1.395(2)
C27 C32 1.400(2)
C28 C29 1.382(2)
C28 H28A 0.9500
C29 C30 1.387(2)
C29 H29A 0.9500
C30 C31 1.374(3)
C30 H30A 0.9500
C31 C32 1.394(2)
C31 H31A 0.9500
N C33 1.135(2)
C33 C34 1.439(2)
C34 H34A 0.91(3)
C34 H34B 0.95(3)
C34 H34C 0.89(3)

loop_
_geom_torsion_atom_site_label_1
_geom_torsion_atom_site_label_2
_geom_torsion_atom_site_label_3
_geom_torsion_atom_site_label_4
_geom_torsion
C10 O1 C1 C2 157.62(13)
C10 O1 C1 C6 -27.53(18)
O1 C1 C2 C3 173.24(15)
C6 C1 C2 C3 -1.6(2)
C1 C2 C3 C4 0.0(3)
C2 C3 C4 C5 1.0(3)
C3 C4 C5 C6 -0.5(3)
C4 C5 C6 C1 -1.0(2)
C4 C5 C6 C7 -178.11(16)
O1 C1 C6 C5 -172.53(13)
C2 C1 C6 C5 2.1(2)
O1 C1 C6 C7 4.7(2)
C2 C1 C6 C7 179.33(14)
C5 C6 C7 C9 -176.49(14)
C1 C6 C7 C9 6.4(2)
C5 C6 C7 C8 3.0(2)
C1 C6 C7 C8 -174.12(13)
C6 C7 C9 C10 5.2(2)
C8 C7 C9 C10 -174.20(13)
C1 O1 C10 C11 157.93(11)
C1 O1 C10 C9 35.78(16)
C1 O1 C10 C18 -84.90(13)
C7 C9 C10 O1 -25.31(18)
C7 C9 C10 C11 -141.51(13)
C7 C9 C10 C18 96.00(16)
O1 C10 C11 C12 -78.99(14)
C9 C10 C11 C12 41.13(17)
C18 C10 C11 C12 163.39(12)
O1 C10 C11 C16 97.52(13)
C9 C10 C11 C16 -142.37(12)
C18 C10 C11 C16 -20.11(16)
C16 C11 C12 C13 -0.6(2)
C10 C11 C12 C13 175.95(13)
C11 C12 C13 C14 0.0(2)
C12 C13 C14 C15 0.7(2)
C13 C14 C15 C16 -0.9(2)
C17 O2 C16 C15 165.46(11)
C17 O2 C16 C11 -15.52(18)
C14 C15 C16 O2 179.28(12)
C14 C15 C16 C11 0.2(2)
C12 C11 C16 O2 -178.45(12)
C10 C11 C16 O2 4.93(19)
C12 C11 C16 C15 0.52(19)
C10 C11 C16 C15 -176.10(12)
C16 O2 C17 C26 -84.75(13)
C16 O2 C17 C19 158.47(10)
C16 O2 C17 C18 39.35(15)
O1 C10 C18 C17 -67.65(14)
C11 C10 C18 C17 45.89(15)
C9 C10 C18 C17 170.80(11)
O2 C17 C18 C10 -55.78(15)
C26 C17 C18 C10 65.52(16)
C19 C17 C18 C10 -169.81(12)
O2 C17 C19 C24 127.40(13)
C26 C17 C19 C24 11.19(17)
C18 C17 C19 C24 -115.58(14)
O2 C17 C19 C20 -50.08(15)
C26 C17 C19 C20 -166.29(12)
C18 C17 C19 C20 66.94(17)
C24 C19 C20 C21 -0.3(2)
C17 C19 C20 C21 177.23(13)
C19 C20 C21 C22 -0.6(2)
C20 C21 C22 C23 0.7(2)
C21 C22 C23 C24 0.0(2)
C25 O3 C24 C19 -15.59(18)
C25 O3 C24 C23 163.73(11)
C20 C19 C24 O3 -179.64(12)
C17 C19 C24 O3 2.8(2)
C20 C19 C24 C23 1.1(2)
C17 C19 C24 C23 -176.47(12)
C22 C23 C24 O3 179.71(12)
C22 C23 C24 C19 -1.0(2)
C24 O3 C25 C26 13.05(18)
C24 O3 C25 C27 -170.12(11)
O3 C25 C26 C17 2.5(2)
C27 C25 C26 C17 -173.79(13)
O2 C17 C26 C25 -126.99(14)
C19 C17 C26 C25 -14.01(19)
C18 C17 C26 C25 111.78(15)
C26 C25 C27 C28 148.93(15)
O3 C25 C27 C28 -27.72(17)
C26 C25 C27 C32 -31.9(2)
O3 C25 C27 C32 151.42(13)
C32 C27 C28 C29 0.5(2)
C25 C27 C28 C29 179.65(13)
C27 C28 C29 C30 -0.5(2)
C28 C29 C30 C31 0.4(2)
C29 C30 C31 C32 -0.3(3)
C30 C31 C32 O4 -178.32(16)
C30 C31 C32 C27 0.4(2)
C28 C27 C32 O4 178.29(14)
C25 C27 C32 O4 -0.9(2)
C28 C27 C32 C31 -0.4(2)
C25 C27 C32 C31 -179.56(14)

loop_
_platon_squeeze_void_nr
_platon_squeeze_void_average_x
_platon_squeeze_void_average_y
_platon_squeeze_void_average_z
_platon_squeeze_void_volume
_platon_squeeze_void_count_electrons
_platon_squeeze_void_content
1 0.000 0.000 0.500 171 47 ' '
2 0.500 0.500 1.000 171 47 ' '
